data_4102286
loop_
_publ_author_name
'Bani Kanta Sarma'
'Debasish Manna'
'Mao Minoura'
'Govindasamy Mugesh'

_publ_section_title
;
 Synthesis, Structure, Spirocyclization Mechanism, and Glutathione
 Peroxidase-like Antioxidant Activity of Stable Spirodiazaselenurane and
 Spirodiazatellurane
;
_journal_name_full 'Journal of the American Chemical Society'
_journal_page_first 5364
_journal_page_last 5374
_journal_paper_doi 10.1021/ja908080u
_journal_volume 132
_journal_year 2010
_chemical_formula_sum 'C26 H20 N2 O2 Se'
_chemical_formula_weight 471.40
_chemical_name_systematic
; 
 ? 
;
_space_group_IT_number 15
_symmetry_cell_setting monoclinic
_symmetry_space_group_name_Hall '-C 2yc'
_symmetry_space_group_name_H-M 'C 1 2/c 1'
_atom_sites_solution_hydrogens geom
_atom_sites_solution_primary direct
_atom_sites_solution_secondary difmap
_audit_creation_method SHELXL-97
_cell_angle_alpha 90.000(2)
_cell_angle_beta 108.292(2)
_cell_angle_gamma 90.000(2)
_cell_formula_units_Z 4
_cell_length_a 24.069(3)
_cell_length_b 5.1082(6)
_cell_length_c 17.486(2)
_cell_measurement_temperature 273(2)
_cell_volume 2041.3(4)
_computing_cell_refinement 'Bruker SMART'
_computing_data_collection 'Bruker SMART'
_computing_data_reduction 'Bruker SHELXTL'
_computing_molecular_graphics 'Bruker SHELXTL'
_computing_publication_material 'Bruker SHELXTL'
_computing_structure_refinement 'SHELXL-97 (Sheldrick, 1997)'
_computing_structure_solution 'SHELXS-97 (Sheldrick, 1990)'
_diffrn_ambient_temperature 273(2)
_diffrn_measured_fraction_theta_full 0.989
_diffrn_measured_fraction_theta_max 0.989
_diffrn_measurement_device_type 'CCDC area detector'
_diffrn_measurement_method omega
_diffrn_radiation_monochromator graphite
_diffrn_radiation_source 'fine-focus sealed tube'
_diffrn_radiation_type MoK\a
_diffrn_radiation_wavelength 0.71073
_diffrn_reflns_av_R_equivalents 0.0243
_diffrn_reflns_av_sigmaI/netI 0.0236
_diffrn_reflns_limit_h_max 31
_diffrn_reflns_limit_h_min -30
_diffrn_reflns_limit_k_max 6
_diffrn_reflns_limit_k_min -6
_diffrn_reflns_limit_l_max 22
_diffrn_reflns_limit_l_min -22
_diffrn_reflns_number 7971
_diffrn_reflns_theta_full 27.50
_diffrn_reflns_theta_max 27.50
_diffrn_reflns_theta_min 1.78
_exptl_absorpt_coefficient_mu 1.867
_exptl_absorpt_correction_T_max 0.756
_exptl_absorpt_correction_T_min 0.577
_exptl_absorpt_correction_type empirical
_exptl_absorpt_process_details SADABS
_exptl_crystal_colour colourless
_exptl_crystal_density_diffrn 1.534
_exptl_crystal_density_method 'not measured'
_exptl_crystal_description square
_exptl_crystal_F_000 960
_exptl_crystal_size_max .35
_exptl_crystal_size_mid .25
_exptl_crystal_size_min .15
_refine_diff_density_max 0.583
_refine_diff_density_min -0.386
_refine_diff_density_rms 0.074
_refine_ls_extinction_method none
_refine_ls_goodness_of_fit_ref 1.095
_refine_ls_hydrogen_treatment mixed
_refine_ls_matrix_type full
_refine_ls_number_parameters 145
_refine_ls_number_reflns 2324
_refine_ls_number_restraints 0
_refine_ls_restrained_S_all 1.095
_refine_ls_R_factor_all 0.0467
_refine_ls_R_factor_gt 0.0365
_refine_ls_shift/su_max 0.000
_refine_ls_shift/su_mean 0.000
_refine_ls_structure_factor_coef Fsqd
_refine_ls_weighting_details 'calc w=1/[\s^2^(Fo^2^)+(0.0449P)^2^+3.1629P] where P=(Fo^2^+2Fc^2^)/3'
_refine_ls_weighting_scheme calc
_refine_ls_wR_factor_gt 0.0877
_refine_ls_wR_factor_ref 0.0926
_reflns_number_gt 1898
_reflns_number_total 2324
_reflns_threshold_expression >2sigma(I)
_cod_data_source_file ja908080u_si_002.cif
_cod_data_source_block comp20_
_cod_database_code 4102286

loop_
_symmetry_equiv_pos_as_xyz
'x, y, z'
'-x, y, -z+1/2'
'x+1/2, y+1/2, z'
'-x+1/2, y+1/2, -z+1/2'
'-x, -y, -z'
'x, -y, z-1/2'
'-x+1/2, -y+1/2, -z'
'x+1/2, -y+1/2, z-1/2'

loop_
_atom_site_label
_atom_site_type_symbol
_atom_site_fract_x
_atom_site_fract_y
_atom_site_fract_z
_atom_site_U_iso_or_equiv
_atom_site_adp_type
_atom_site_occupancy
_atom_site_symmetry_multiplicity
_atom_site_calc_flag
_atom_site_refinement_flags
Se1 Se 0.0000 0.25177(7) 0.2500 0.02892(13) Uani 1 2 d S
C1 C -0.04695(10) 0.5104(4) 0.17735(14) 0.0242(5) Uani 1 1 d .
C2 C -0.02622(10) 0.6538(5) 0.12307(14) 0.0246(5) Uani 1 1 d .
C3 C -0.06011(11) 0.8533(5) 0.07874(15) 0.0305(5) Uani 1 1 d .
H1 H -0.0461 0.9512 0.0439 0.037 Uiso 1 1 calc R
C4 C -0.11493(11) 0.9099(5) 0.08549(17) 0.0363(6) Uani 1 1 d .
H2 H -0.1375 1.0435 0.0549 0.044 Uiso 1 1 calc R
C5 C -0.13559(12) 0.7676(6) 0.13756(19) 0.0400(6) Uani 1 1 d .
H3 H -0.1724 0.8040 0.1418 0.048 Uiso 1 1 calc R
C6 C -0.10169(11) 0.5698(5) 0.18377(16) 0.0328(6) Uani 1 1 d .
H4 H -0.1157 0.4760 0.2194 0.039 Uiso 1 1 calc R
C7 C 0.03157(11) 0.5889(5) 0.11162(15) 0.0271(5) Uani 1 1 d .
O1 O 0.04343(9) 0.3659(4) 0.09594(13) 0.0417(5) Uani 1 1 d .
N1 N 0.06802(10) 0.7948(4) 0.11990(14) 0.0296(5) Uani 1 1 d .
C8 C 0.12705(11) 0.7864(4) 0.11908(16) 0.0287(5) Uani 1 1 d .
C9 C 0.16557(12) 0.9694(6) 0.16408(18) 0.0402(6) Uani 1 1 d .
H5 H 0.1529 1.0920 0.1943 0.048 Uiso 1 1 calc R
C10 C 0.22310(13) 0.9710(6) 0.1644(2) 0.0493(8) Uani 1 1 d .
H6 H 0.2491 1.0940 0.1953 0.059 Uiso 1 1 calc R
C11 C 0.24219(13) 0.7915(6) 0.1194(2) 0.0461(7) Uani 1 1 d .
H7 H 0.2808 0.7945 0.1191 0.055 Uiso 1 1 calc R
C12 C 0.20382(12) 0.6088(6) 0.07496(19) 0.0435(7) Uani 1 1 d .
H8 H 0.2167 0.4862 0.0450 0.052 Uiso 1 1 calc R
C13 C 0.14597(11) 0.6041(6) 0.07408(17) 0.0366(6) Uani 1 1 d .
H9 H 0.1202 0.4799 0.0436 0.044 Uiso 1 1 calc R
H10 H 0.0590(11) 0.937(6) 0.1321(16) 0.026(7) Uiso 1 1 d .

loop_
_atom_site_aniso_label
_atom_site_aniso_U_11
_atom_site_aniso_U_22
_atom_site_aniso_U_33
_atom_site_aniso_U_23
_atom_site_aniso_U_13
_atom_site_aniso_U_12
Se1 0.0330(2) 0.02040(18) 0.03209(19) 0.000 0.00836(13) 0.000
C1 0.0226(11) 0.0199(10) 0.0288(11) -0.0026(9) 0.0065(9) -0.0016(9)
C2 0.0237(11) 0.0220(10) 0.0280(11) -0.0057(9) 0.0079(9) -0.0024(9)
C3 0.0335(13) 0.0263(12) 0.0319(13) 0.0017(10) 0.0103(11) 0.0011(11)
C4 0.0297(13) 0.0325(14) 0.0419(15) 0.0018(11) 0.0043(11) 0.0052(11)
C5 0.0258(12) 0.0422(16) 0.0528(16) 0.0014(13) 0.0134(11) 0.0049(12)
C6 0.0266(12) 0.0348(14) 0.0407(14) -0.0003(11) 0.0160(10) -0.0049(11)
C7 0.0312(12) 0.0223(11) 0.0306(12) 0.0000(9) 0.0138(10) 0.0030(10)
O1 0.0456(11) 0.0209(9) 0.0711(14) -0.0059(9) 0.0360(10) -0.0009(9)
N1 0.0305(11) 0.0160(10) 0.0463(13) -0.0033(9) 0.0179(9) 0.0005(8)
C8 0.0283(11) 0.0208(12) 0.0393(13) 0.0043(10) 0.0138(10) 0.0022(9)
C9 0.0390(15) 0.0338(15) 0.0523(17) -0.0072(13) 0.0209(13) -0.0044(12)
C10 0.0362(15) 0.0436(17) 0.069(2) -0.0079(16) 0.0179(14) -0.0109(14)
C11 0.0291(13) 0.0445(17) 0.069(2) 0.0088(15) 0.0219(13) -0.0005(12)
C12 0.0392(15) 0.0409(17) 0.0596(19) 0.0020(14) 0.0286(14) 0.0065(13)
C13 0.0330(13) 0.0338(15) 0.0449(15) -0.0034(12) 0.0150(12) -0.0023(12)

loop_
_atom_type_symbol
_atom_type_description
_atom_type_scat_dispersion_real
_atom_type_scat_dispersion_imag
_atom_type_scat_source
C C 0.0033 0.0016 'International Tables Vol C Tables 4.2.6.8 and 6.1.1.4'
H H 0.0000 0.0000 'International Tables Vol C Tables 4.2.6.8 and 6.1.1.4'
N N 0.0061 0.0033 'International Tables Vol C Tables 4.2.6.8 and 6.1.1.4'
O O 0.0106 0.0060 'International Tables Vol C Tables 4.2.6.8 and 6.1.1.4'
Se Se -0.0929 2.2259 'International Tables Vol C Tables 4.2.6.8 and 6.1.1.4'

loop_
_geom_angle_atom_site_label_1
_geom_angle_atom_site_label_2
_geom_angle_atom_site_label_3
_geom_angle
_geom_angle_site_symmetry_1
C1 Se1 C1 93.76(13) 2
C6 C1 C2 119.1(2) .
C6 C1 Se1 118.01(18) .
C2 C1 Se1 122.74(17) .
C3 C2 C1 119.4(2) .
C3 C2 C7 119.8(2) .
C1 C2 C7 120.9(2) .
C2 C3 C4 121.0(2) .
C2 C3 H1 119.5 .
C4 C3 H1 119.5 .
C5 C4 C3 119.8(2) .
C5 C4 H2 120.1 .
C3 C4 H2 120.1 .
C4 C5 C6 120.1(2) .
C4 C5 H3 119.9 .
C6 C5 H3 119.9 .
C5 C6 C1 120.7(2) .
C5 C6 H4 119.6 .
C1 C6 H4 119.6 .
O1 C7 N1 124.0(2) .
O1 C7 C2 121.7(2) .
N1 C7 C2 114.3(2) .
C7 N1 C8 126.3(2) .
C7 N1 H10 120.7(19) .
C8 N1 H10 112.5(19) .
C9 C8 C13 119.9(2) .
C9 C8 N1 117.9(2) .
C13 C8 N1 122.2(2) .
C8 C9 C10 120.0(3) .
C8 C9 H5 120.0 .
C10 C9 H5 120.0 .
C11 C10 C9 120.4(3) .
C11 C10 H6 119.8 .
C9 C10 H6 119.8 .
C12 C11 C10 119.4(3) .
C12 C11 H7 120.3 .
C10 C11 H7 120.3 .
C11 C12 C13 120.9(3) .
C11 C12 H8 119.6 .
C13 C12 H8 119.6 .
C8 C13 C12 119.3(3) .
C8 C13 H9 120.3 .
C12 C13 H9 120.3 .

loop_
_geom_bond_atom_site_label_1
_geom_bond_atom_site_label_2
_geom_bond_distance
_geom_bond_site_symmetry_2
Se1 C1 1.933(2) 2
Se1 C1 1.933(2) .
C1 C6 1.391(3) .
C1 C2 1.409(3) .
C2 C3 1.381(4) .
C2 C7 1.503(3) .
C3 C4 1.392(4) .
C3 H1 0.9300 .
C4 C5 1.374(4) .
C4 H2 0.9300 .
C5 C6 1.388(4) .
C5 H3 0.9300 .
C6 H4 0.9300 .
C7 O1 1.226(3) .
C7 N1 1.348(3) .
N1 C8 1.426(3) .
N1 H10 0.80(3) .
C8 C9 1.377(4) .
C8 C13 1.385(4) .
C9 C10 1.383(4) .
C9 H5 0.9300 .
C10 C11 1.379(4) .
C10 H6 0.9300 .
C11 C12 1.370(4) .
C11 H7 0.9300 .
C12 C13 1.388(4) .
C12 H8 0.9300 .
C13 H9 0.9300 .

loop_
_geom_torsion_atom_site_label_1
_geom_torsion_atom_site_label_2
_geom_torsion_atom_site_label_3
_geom_torsion_atom_site_label_4
_geom_torsion
_geom_torsion_site_symmetry_1
C1 Se1 C1 C6 -99.2(2) 2
C1 Se1 C1 C2 75.80(19) 2
C6 C1 C2 C3 1.3(3) .
Se1 C1 C2 C3 -173.62(18) .
C6 C1 C2 C7 -177.4(2) .
Se1 C1 C2 C7 7.7(3) .
C1 C2 C3 C4 -1.6(4) .
C7 C2 C3 C4 177.1(2) .
C2 C3 C4 C5 0.7(4) .
C3 C4 C5 C6 0.6(4) .
C4 C5 C6 C1 -0.9(4) .
C2 C1 C6 C5 0.0(4) .
Se1 C1 C6 C5 175.1(2) .
C3 C2 C7 O1 -126.3(3) .
C1 C2 C7 O1 52.4(3) .
C3 C2 C7 N1 53.6(3) .
C1 C2 C7 N1 -127.7(2) .
O1 C7 N1 C8 -5.9(4) .
C2 C7 N1 C8 174.3(2) .
C7 N1 C8 C9 -149.4(3) .
C7 N1 C8 C13 31.5(4) .
C13 C8 C9 C10 -0.1(4) .
N1 C8 C9 C10 -179.2(3) .
C8 C9 C10 C11 0.6(5) .
C9 C10 C11 C12 -0.9(5) .
C10 C11 C12 C13 0.7(5) .
C9 C8 C13 C12 0.0(4) .
N1 C8 C13 C12 179.1(3) .
C11 C12 C13 C8 -0.3(4) .
